data_7229861
loop_
_publ_author_name
'Chisca, Diana'
'Croitor, Lilia'
'Petuhov, Oleg'
'Kulikova, Olga V.'
'Volodina, Galina F.'
'Coropceanu, Eduard B.'
'Masunov, Art\"em E.'
'Fonari, Marina S.'

_publ_section_title
;
 Tuning structures and emissive properties in a series of Zn(ii) and
 Cd(ii) coordination polymers containing dicarboxylic acids and
 nicotinamide pillars
;
_journal_issue 4
_journal_name_full CrystEngComm
_journal_page_first 432
_journal_paper_doi 10.1039/C7CE01988B
_journal_volume 20
_journal_year 2018
_chemical_formula_moiety 'C18 H19 Cd N4 O8'
_chemical_formula_sum 'C18 H19 Cd N4 O8'
_chemical_formula_weight 531.77
_space_group_crystal_system monoclinic
_space_group_IT_number 14
_space_group_name_Hall '-P 2yn'
_space_group_name_H-M_alt 'P 1 21/n 1'
_symmetry_space_group_name_Hall '-P 2yn'
_symmetry_space_group_name_H-M 'P 1 21/n 1'
_atom_sites_solution_hydrogens mixed
_audit_creation_method SHELXL-2014/7
_audit_update_record
;
2017-10-06 deposited with the CCDC.
2017-12-13 downloaded from the CCDC.
;
_cell_angle_alpha 90
_cell_angle_beta 102.751(3)
_cell_angle_gamma 90
_cell_formula_units_Z 4
_cell_length_a 11.4313(3)
_cell_length_b 14.6649(3)
_cell_length_c 12.9413(4)
_cell_measurement_reflns_used 2605
_cell_measurement_temperature 293(2)
_cell_measurement_theta_max 29.0227
_cell_measurement_theta_min 3.0227
_cell_volume 2115.96(10)
_computing_cell_refinement
;
CrysAlisPro, Agilent Technologies,
Version 1.171.35.21b (release 03-02-2012 CrysAlis171 .NET)
(compiled Feb  3 2012,10:37:01)
;
_computing_data_collection
;
CrysAlisPro, Agilent Technologies,
Version 1.171.35.21b (release 03-02-2012 CrysAlis171 .NET)
(compiled Feb  3 2012,10:37:01)
;
_computing_data_reduction
;
CrysAlisPro, Agilent Technologies,
Version 1.171.35.21b (release 03-02-2012 CrysAlis171 .NET)
(compiled Feb  3 2012,10:37:01)
;
_computing_structure_refinement 'SHELXL-2014/7 (Sheldrick, 2014)'
_computing_structure_solution 'SHELXS97 (Sheldrick, 2008)'
_diffrn_ambient_temperature 293(2)
_diffrn_detector 'CCD plate'
_diffrn_detector_type Eos
_diffrn_measured_fraction_theta_full 0.990
_diffrn_measured_fraction_theta_max 0.990
_diffrn_measurement_device 'four-circle diffractometer'
_diffrn_measurement_device_type 'Xcalibur, Eos'
_diffrn_measurement_method '\w scans'
_diffrn_radiation_type MoK\a
_diffrn_radiation_wavelength 0.71073
_diffrn_reflns_av_R_equivalents 0.0334
_diffrn_reflns_av_unetI/netI 0.0637
_diffrn_reflns_Laue_measured_fraction_full 0.990
_diffrn_reflns_Laue_measured_fraction_max 0.990
_diffrn_reflns_limit_h_max 8
_diffrn_reflns_limit_h_min -13
_diffrn_reflns_limit_k_max 17
_diffrn_reflns_limit_k_min -16
_diffrn_reflns_limit_l_max 13
_diffrn_reflns_limit_l_min -15
_diffrn_reflns_number 6695
_diffrn_reflns_point_group_measured_fraction_full 0.990
_diffrn_reflns_point_group_measured_fraction_max 0.990
_diffrn_reflns_theta_full 25.000
_diffrn_reflns_theta_max 25.000
_diffrn_reflns_theta_min 3.029
_exptl_absorpt_coefficient_mu 1.085
_exptl_absorpt_correction_T_max 1.00000
_exptl_absorpt_correction_T_min 0.97411
_exptl_absorpt_correction_type multi-scan
_exptl_absorpt_process_details
;
CrysAlisPro, Agilent Technologies,
Version 1.171.35.21b (release 03-02-2012 CrysAlis171 .NET)
(compiled Feb  3 2012,10:37:01)
Empirical absorption correction using spherical harmonics,
 implemented in SCALE3 ABSPACK scaling algorithm.
;
_exptl_crystal_colour colorless
_exptl_crystal_density_diffrn 1.669
_exptl_crystal_description prism
_exptl_crystal_F_000 1068
_exptl_crystal_size_max 0.180
_exptl_crystal_size_mid 0.150
_exptl_crystal_size_min 0.040
_refine_diff_density_max 0.531
_refine_diff_density_min -0.479
_refine_diff_density_rms 0.085
_refine_ls_extinction_method none
_refine_ls_goodness_of_fit_ref 1.005
_refine_ls_hydrogen_treatment mixed
_refine_ls_matrix_type full
_refine_ls_number_parameters 295
_refine_ls_number_reflns 3697
_refine_ls_number_restraints 6
_refine_ls_restrained_S_all 1.004
_refine_ls_R_factor_all 0.0630
_refine_ls_R_factor_gt 0.0411
_refine_ls_shift/su_max 0.000
_refine_ls_shift/su_mean 0.000
_refine_ls_structure_factor_coef Fsqd
_refine_ls_weighting_details 'w=1/[\s^2^(Fo^2^)+(0.0289P)^2^] where P=(Fo^2^+2Fc^2^)/3'
_refine_ls_weighting_scheme calc
_refine_ls_wR_factor_gt 0.0760
_refine_ls_wR_factor_ref 0.0844
_reflns_Friedel_coverage 0.000
_reflns_number_gt 2765
_reflns_number_total 3697
_reflns_threshold_expression 'I > 2\s(I)'
_cod_data_source_file c7ce01988b2.cif
_cod_data_source_block Comp_1CL_2797
_cod_depositor_comments 'Adding full bibliography for 7229861--7229872.cif.'
_cod_database_code 7229861
_shelx_shelxl_version_number 2014/7
_shelx_space_group_comment
;
The symmetry employed for this shelxl refinement is uniquely defined
by the following loop, which should always be used as a source of
symmetry information in preference to the above space-group names.
They are only intended as comments.
;
_shelx_estimated_absorpt_t_min 0.829
_shelx_estimated_absorpt_t_max 0.958

loop_
_space_group_symop_operation_xyz
'x, y, z'
'-x+1/2, y+1/2, -z+1/2'
'-x, -y, -z'
'x-1/2, -y-1/2, z-1/2'

loop_
_atom_site_label
_atom_site_type_symbol
_atom_site_fract_x
_atom_site_fract_y
_atom_site_fract_z
_atom_site_U_iso_or_equiv
_atom_site_adp_type
_atom_site_occupancy
_atom_site_site_symmetry_order
_atom_site_calc_flag
_atom_site_refinement_flags_posn
_atom_site_refinement_flags_adp
Cd1 Cd 0.49030(3) 0.97669(2) 0.14667(3) 0.03378(13) Uani 1 1 d . .
O1 O 0.4584(3) 0.59833(19) 0.1199(3) 0.0539(10) Uani 1 1 d . .
O2 O 0.5034(3) 1.35819(19) 0.1429(3) 0.0596(11) Uani 1 1 d . .
O3 O 0.3259(3) 0.8909(2) 0.0693(3) 0.0539(9) Uani 1 1 d . .
O4 O 0.4005(4) 0.9315(2) -0.0617(4) 0.0948(15) Uani 1 1 d . .
O5 O 0.0220(5) 0.8867(4) 0.0496(6) 0.138(2) Uani 1 1 d . .
O6 O 0.0768(4) 0.9578(5) -0.0817(4) 0.1116(18) Uani 1 1 d . .
H1O6 H 0.022(8) 1.042(6) -0.067(6) 0.167 Uiso 1 1 d . U
O7 O 0.4304(3) 0.9309(2) 0.3100(2) 0.0486(8) Uani 1 1 d . .
O8 O 0.6004(3) 1.0036(2) 0.3203(3) 0.0492(9) Uani 1 1 d . .
N1 N 0.6116(3) 0.8511(2) 0.1365(3) 0.0384(9) Uani 1 1 d . .
N2 N 0.6315(3) 0.5244(2) 0.1243(4) 0.0485(11) Uani 1 1 d D .
H1N H 0.7068(18) 0.526(3) 0.133(4) 0.073 Uiso 1 1 d D U
H2N H 0.596(3) 0.476(2) 0.132(4) 0.073 Uiso 1 1 d D U
N3 N 0.3694(3) 1.1025(2) 0.1548(3) 0.0405(10) Uani 1 1 d . .
N4 N 0.3313(4) 1.4280(2) 0.1519(4) 0.0502(11) Uani 1 1 d D .
H3N H 0.260(2) 1.424(3) 0.161(4) 0.075 Uiso 1 1 d D U
H4N H 0.363(3) 1.4791(19) 0.148(4) 0.075 Uiso 1 1 d D U
C1 C 0.5657(4) 0.7675(3) 0.1308(3) 0.0335(10) Uani 1 1 d . .
H1 H 0.4847 0.7615 0.1310 0.040 Uiso 1 1 calc R U
C2 C 0.6303(4) 0.6894(3) 0.1247(3) 0.0314(10) Uani 1 1 d . .
C3 C 0.7505(4) 0.6989(3) 0.1231(4) 0.0422(12) Uani 1 1 d . .
H3 H 0.7973 0.6480 0.1174 0.051 Uiso 1 1 calc R U
C4 C 0.7989(4) 0.7845(3) 0.1300(4) 0.0529(14) Uani 1 1 d . .
H4 H 0.8797 0.7923 0.1303 0.063 Uiso 1 1 calc R U
C5 C 0.7281(4) 0.8587(3) 0.1364(4) 0.0470(13) Uani 1 1 d . .
H5 H 0.7623 0.9165 0.1408 0.056 Uiso 1 1 calc R U
C6 C 0.5662(4) 0.5993(3) 0.1225(4) 0.0382(11) Uani 1 1 d . .
C7 C 0.4072(4) 1.1880(3) 0.1481(3) 0.0370(11) Uani 1 1 d . .
H7 H 0.4790 1.1967 0.1269 0.044 Uiso 1 1 calc R U
C8 C 0.3466(4) 1.2640(3) 0.1706(3) 0.0350(11) Uani 1 1 d . .
C9 C 0.2415(4) 1.2499(3) 0.2042(4) 0.0525(14) Uani 1 1 d . .
H9 H 0.1986 1.2991 0.2221 0.063 Uiso 1 1 calc R U
C10 C 0.2008(5) 1.1624(3) 0.2109(5) 0.0654(17) Uani 1 1 d . .
H10 H 0.1302 1.1516 0.2334 0.078 Uiso 1 1 calc R U
C11 C 0.2659(4) 1.0915(3) 0.1840(4) 0.0525(14) Uani 1 1 d . .
H11 H 0.2362 1.0327 0.1863 0.063 Uiso 1 1 calc R U
C12 C 0.4005(4) 1.3547(3) 0.1552(4) 0.0392(11) Uani 1 1 d . .
C13 C 0.3282(4) 0.8880(3) -0.0263(4) 0.0471(13) Uani 1 1 d . .
C14 C 0.2442(6) 0.8239(4) -0.0937(5) 0.085(2) Uani 1 1 d . .
H14A H 0.2863 0.7679 -0.1017 0.102 Uiso 1 1 calc R U
H14B H 0.2168 0.8505 -0.1635 0.102 Uiso 1 1 calc R U
C15 C 0.1363(6) 0.8020(5) -0.0476(6) 0.106(3) Uani 1 1 d . .
H15A H 0.0805 0.7641 -0.0967 0.128 Uiso 1 1 calc R U
H15B H 0.1619 0.7686 0.0182 0.128 Uiso 1 1 calc R U
C16 C 0.0756(6) 0.8891(6) -0.0275(8) 0.098(2) Uani 1 1 d . .
C17 C 0.5220(4) 0.9669(3) 0.3621(4) 0.0464(13) Uani 1 1 d . .
C18 C 0.5392(5) 0.9681(4) 0.4824(4) 0.0804(19) Uani 1 1 d . .
H18A H 0.5242 0.9075 0.5067 0.097 Uiso 1 1 calc R U
H18B H 0.6217 0.9839 0.5141 0.097 Uiso 1 1 calc R U

loop_
_atom_site_aniso_label
_atom_site_aniso_U_11
_atom_site_aniso_U_22
_atom_site_aniso_U_33
_atom_site_aniso_U_23
_atom_site_aniso_U_13
_atom_site_aniso_U_12
Cd1 0.0424(2) 0.02511(19) 0.0374(2) -0.00083(15) 0.01665(16) -0.00086(15)
O1 0.039(2) 0.0323(18) 0.095(3) 0.0018(17) 0.025(2) 0.0016(15)
O2 0.044(2) 0.0272(17) 0.115(3) 0.0041(18) 0.033(2) -0.0005(16)
O3 0.049(2) 0.057(2) 0.056(2) -0.0195(19) 0.0124(19) -0.0052(17)
O4 0.090(3) 0.052(2) 0.169(4) 0.044(3) 0.085(3) 0.015(2)
O5 0.100(4) 0.132(5) 0.207(7) 0.043(5) 0.091(5) -0.007(3)
O6 0.080(3) 0.127(4) 0.132(5) 0.033(4) 0.033(3) 0.002(3)
O7 0.045(2) 0.062(2) 0.040(2) -0.0036(17) 0.0100(17) -0.0179(18)
O8 0.0379(19) 0.056(2) 0.055(2) -0.0135(17) 0.0130(17) -0.0133(16)
N1 0.041(2) 0.029(2) 0.048(3) -0.0006(17) 0.015(2) 0.0005(18)
N2 0.039(2) 0.025(2) 0.084(3) -0.001(2) 0.019(2) 0.0027(19)
N3 0.044(2) 0.028(2) 0.056(3) 0.0063(18) 0.024(2) 0.0006(18)
N4 0.045(3) 0.026(2) 0.084(3) 0.003(2) 0.023(3) 0.005(2)
C1 0.033(2) 0.030(2) 0.040(3) 0.004(2) 0.014(2) 0.000(2)
C2 0.037(3) 0.025(2) 0.035(3) 0.0034(19) 0.014(2) 0.002(2)
C3 0.043(3) 0.030(2) 0.058(3) 0.001(2) 0.018(3) 0.005(2)
C4 0.030(3) 0.046(3) 0.085(4) 0.005(3) 0.018(3) -0.004(2)
C5 0.046(3) 0.032(3) 0.063(4) 0.000(2) 0.012(3) -0.009(2)
C6 0.044(3) 0.030(2) 0.043(3) 0.002(2) 0.013(2) 0.001(2)
C7 0.033(3) 0.028(2) 0.053(3) 0.004(2) 0.017(2) 0.001(2)
C8 0.038(3) 0.026(2) 0.045(3) 0.004(2) 0.018(2) 0.002(2)
C9 0.046(3) 0.038(3) 0.083(4) 0.010(3) 0.033(3) 0.015(2)
C10 0.051(3) 0.042(3) 0.120(5) 0.020(3) 0.054(4) 0.006(3)
C11 0.050(3) 0.032(3) 0.082(4) 0.010(3) 0.026(3) -0.003(2)
C12 0.038(3) 0.028(2) 0.053(3) 0.001(2) 0.011(2) 0.001(2)
C13 0.048(3) 0.034(3) 0.067(4) 0.005(3) 0.029(3) 0.003(2)
C14 0.092(5) 0.106(5) 0.049(4) -0.026(4) -0.002(4) -0.005(4)
C15 0.061(4) 0.093(5) 0.154(8) -0.031(5) -0.001(5) -0.039(4)
C16 0.047(4) 0.107(6) 0.138(8) 0.002(6) 0.016(5) -0.032(5)
C17 0.044(3) 0.058(3) 0.038(3) -0.005(3) 0.010(3) 0.007(3)
C18 0.088(5) 0.110(5) 0.040(3) -0.021(3) 0.008(3) 0.032(4)

loop_
_atom_type_symbol
_atom_type_description
_atom_type_scat_dispersion_real
_atom_type_scat_dispersion_imag
_atom_type_scat_source
C C 0.0033 0.0016 'International Tables Vol C Tables 4.2.6.8 and 6.1.1.4'
H H 0.0000 0.0000 'International Tables Vol C Tables 4.2.6.8 and 6.1.1.4'
N N 0.0061 0.0033 'International Tables Vol C Tables 4.2.6.8 and 6.1.1.4'
O O 0.0106 0.0060 'International Tables Vol C Tables 4.2.6.8 and 6.1.1.4'
Cd Cd -0.8075 1.2024 'International Tables Vol C Tables 4.2.6.8 and 6.1.1.4'

loop_
_geom_angle_atom_site_label_1
_geom_angle_atom_site_label_2
_geom_angle_atom_site_label_3
_geom_angle
_geom_angle_site_symmetry_1
_geom_angle_site_symmetry_3
O4 Cd1 O3 126.57(16) 3_675 .
O4 Cd1 N3 86.97(12) 3_675 .
O3 Cd1 N3 90.99(12) . .
O4 Cd1 N1 92.50(12) 3_675 .
O3 Cd1 N1 88.99(12) . .
N3 Cd1 N1 179.32(13) . .
O4 Cd1 O8 97.30(15) 3_675 .
O3 Cd1 O8 136.12(12) . .
N3 Cd1 O8 91.24(12) . .
N1 Cd1 O8 89.25(12) . .
O4 Cd1 O7 149.78(15) 3_675 .
O3 Cd1 O7 82.47(12) . .
N3 Cd1 O7 84.05(12) . .
N1 Cd1 O7 96.61(12) . .
O8 Cd1 O7 54.25(10) . .
O4 Cd1 C17 124.03(17) 3_675 .
O3 Cd1 C17 109.08(14) . .
N3 Cd1 C17 86.66(13) . .
N1 Cd1 C17 93.99(13) . .
O8 Cd1 C17 27.49(12) . .
O7 Cd1 C17 26.77(11) . .
C13 O3 Cd1 104.9(3) . .
C13 O4 Cd1 170.6(4) . 3_675
C17 O7 Cd1 89.4(3) . .
C17 O8 Cd1 93.3(3) . .
C1 N1 C5 117.3(4) . .
C1 N1 Cd1 120.0(3) . .
C5 N1 Cd1 122.7(3) . .
C11 N3 C7 117.0(4) . .
C11 N3 Cd1 119.5(3) . .
C7 N3 Cd1 122.6(3) . .
N1 C1 C2 124.1(4) . .
C1 C2 C3 117.6(4) . .
C1 C2 C6 117.8(4) . .
C3 C2 C6 124.6(4) . .
C4 C3 C2 118.7(4) . .
C3 C4 C5 119.8(4) . .
N1 C5 C4 122.4(4) . .
O1 C6 N2 123.3(4) . .
O1 C6 C2 119.5(4) . .
N2 C6 C2 117.1(4) . .
N3 C7 C8 124.2(4) . .
C7 C8 C9 117.3(4) . .
C7 C8 C12 116.8(4) . .
C9 C8 C12 125.9(4) . .
C10 C9 C8 119.3(4) . .
C11 C10 C9 118.9(5) . .
N3 C11 C10 123.3(4) . .
O2 C12 N4 123.0(4) . .
O2 C12 C8 119.3(4) . .
N4 C12 C8 117.6(4) . .
O4 C13 O3 121.6(5) . .
O4 C13 C14 121.3(6) . .
O3 C13 C14 117.0(5) . .
C13 C14 C15 112.4(5) . .
C16 C15 C14 109.5(6) . .
O6 C16 O5 122.3(9) . .
O6 C16 C15 122.3(9) . .
O5 C16 C15 115.5(9) . .
O7 C17 O8 123.0(4) . .
O7 C17 C18 117.7(5) . .
O8 C17 C18 119.3(5) . .
O7 C17 Cd1 63.9(3) . .
O8 C17 Cd1 59.2(2) . .
C18 C17 Cd1 176.4(4) . .
C18 C18 C17 112.4(6) 3_676 .

loop_
_geom_bond_atom_site_label_1
_geom_bond_atom_site_label_2
_geom_bond_distance
_geom_bond_site_symmetry_2
Cd1 O4 2.277(4) 3_675
Cd1 O3 2.299(3) .
Cd1 N3 2.321(3) .
Cd1 N1 2.326(3) .
Cd1 O8 2.353(3) .
Cd1 O7 2.455(3) .
Cd1 C17 2.735(5) .
O1 C6 1.225(5) .
O2 C12 1.223(5) .
O3 C13 1.245(6) .
O4 C13 1.211(5) .
O4 Cd1 2.277(4) 3_675
O5 C16 1.281(9) .
O6 C16 1.229(8) .
O7 C17 1.232(5) .
O8 C17 1.264(5) .
N1 C1 1.330(5) .
N1 C5 1.336(5) .
N2 C6 1.326(5) .
N3 C11 1.330(5) .
N3 C7 1.334(5) .
N4 C12 1.330(5) .
C1 C2 1.375(5) .
C2 C3 1.386(6) .
C2 C6 1.507(6) .
C3 C4 1.367(6) .
C4 C5 1.370(6) .
C7 C8 1.377(5) .
C8 C9 1.381(6) .
C8 C12 1.497(5) .
C9 C10 1.374(6) .
C10 C11 1.367(6) .
C13 C14 1.482(7) .
C14 C15 1.517(8) .
C15 C16 1.504(9) .
C17 C18 1.526(6) .
C18 C18 1.436(10) 3_676

loop_
_geom_hbond_atom_site_label_D
_geom_hbond_atom_site_label_H
_geom_hbond_atom_site_label_A
_geom_hbond_distance_DH
_geom_hbond_distance_HA
_geom_hbond_distance_DA
_geom_hbond_angle_DHA
_geom_hbond_site_symmetry_A
O6 H1O6 O6 1.42(10) 2.44(8) 3.273(11) 114(4) 3_575
N2 H1N O8 0.843(18) 2.18(2) 3.005(5) 167(4) 2_645
N2 H2N O2 0.839(18) 2.043(18) 2.881(5) 177(5) 1_545
N4 H3N O7 0.846(18) 2.30(2) 3.138(5) 173(4) 2
N4 H4N O1 0.839(18) 2.134(18) 2.964(5) 171(5) 1_565
